data_7025265
loop_
_publ_author_name
'Turner, Dayna L.'
'Stone, Kevin H.'
'Stephens, Peter W.'
'Vaid, Thomas P.'

_publ_section_title
;
 Cadmium and zinc thiolate and selenolate metal--organic frameworks
;
_journal_issue 21
_journal_name_full 'Dalton Transactions'
_journal_page_first 5070
_journal_paper_doi 10.1039/b926156g
_journal_volume 39
_journal_year 2010
_chemical_formula_structural '[Mg(en)3][Cd(SC6H4S)2]'
_chemical_formula_sum 'C18 H32 Cd1.187 Mg0.813 N6 S4'
_chemical_formula_weight 613.673
_chemical_name_common (Mg(en)3)(Cd(SC6H4S)2)
_chemical_name_systematic ?
_space_group_crystal_system monoclinic
_space_group_IT_number 15
_space_group_name_H-M_alt 'C 1 2/c 1'
_symmetry_space_group_name_Hall '-C 2yc'
_symmetry_space_group_name_H-M 'C 1 2/c 1'
_cell_angle_alpha 90
_cell_angle_beta 90.41268(95)
_cell_angle_gamma 90
_cell_formula_units_Z 4
_cell_length_a 11.87713(27)
_cell_length_b 14.71177(43)
_cell_length_c 14.62618(29)
_cell_measurement_temperature 298
_cell_volume 2555.62(11)
_computing_cell_refinement 'TOPAS Academic'
_computing_data_collection EPICS
_computing_structure_refinement 'TOPAS Academic'
_computing_structure_solution 'TOPAS Academic'
_diffrn_ambient_temperature 298
_diffrn_detector 'NaI scintillation counter'
_diffrn_measurement_device_type 'Huber diffractometer'
_diffrn_radiation_monochromator 'double Si(111)'
_diffrn_radiation_wavelength 0.698525
_diffrn_source synchrotron
_exptl_absorpt_correction_type none
_pd_block_diffractogram_id DLT3-268
_pd_instr_location
;
X16C, National Synchrotron Light Source, Brookhaven National Laboratory
;
_pd_meas_2theta_range_inc 0.005
_pd_meas_2theta_range_max 40
_pd_meas_2theta_range_min 2
_pd_meas_number_of_points 7600
_pd_meas_scan_method step
_pd_proc_2theta_range_inc 0.005
_pd_proc_2theta_range_max 40
_pd_proc_2theta_range_min 2
_pd_proc_ls_background_function
;
Chebyshev polynomial with 12 coeffecients
;
_pd_proc_ls_pref_orient_corr
;
none
;
_pd_proc_ls_profile_function
;
Simple_Axial_Model(8.41(2)) function with Rp=9999,Rs=300 in TOPAS-Academic
;
_pd_proc_ls_prof_wR_expected 3.420
_pd_proc_ls_prof_wR_factor 4.524
_pd_proc_wavelength 0.698525
_pd_spec_mounting
;
Sample was loaded into a thin walled glass capillary
;
_pd_spec_mount_mode transmission
_pd_spec_shape cylinder
_pd_spec_size_axial 8
_pd_spec_size_equat 0.7
_refine_ls_goodness_of_fit_all 1.323
_refine_ls_number_parameters 61
_refine_ls_weighting_scheme sigma
_cod_data_source_file b926156g.txt
_cod_data_source_block '[Mg(en)3][Cd(SC6H4S)2]'
_cod_depositor_comments
;
The following automatic conversions were performed:

'_space_group_crystal_system' value 'Monoclinic' changed to
'monoclinic' according to
/home/saulius/struct/CIF-dictionaries/cif_core.dic dictionary named
'cif_core.dic' version 2.4.2 from 2011-04-26.

Automatic conversion script
Id: cif_fix_values 1891 2012-01-12 08:04:46Z andrius 
;
_cod_original_formula_sum 'Mg0.813 Cd1.187 S4 C18 N6 H32'
_cod_database_code 7025265

loop_
_symmetry_equiv_pos_as_xyz
'x, y, z'
'-x, y, 1/2-z'
'-x, -y, -z'
'x, -y, 1/2+z'
'1/2+x, 1/2+y, z'
'1/2-x, 1/2+y, 1/2-z'
'1/2-x, 1/2-y, -z'
'1/2+x, 1/2-y, 1/2+z'

loop_
_atom_site_label
_atom_site_type_symbol
_atom_site_thermal_displace_type
_atom_site_fract_x
_atom_site_fract_y
_atom_site_fract_z
_atom_site_occupancy
_atom_site_U_iso_or_equiv
Cd1 Cd Uiso 0.50000 0.22608(12) 0.25000 1.000(10) 0.0277(6)
S1 S Uiso 0.3779(3) 0.3411(3) 0.3345(3) 1.000 0.0277(6)
S2 S Uiso 0.3869(3) 0.1231(3) 0.1425(3) 1.000 0.0277(6)
C1 C Uiso 0.23826 0.15498 -0.00382 1.000 0.0277(6)
C2 C Uiso 0.32635 0.28949 0.06223 1.000 0.0277(6)
C3 C Uiso 0.31460 0.19448 0.05841 1.000 0.0277(6)
C4 C Uiso 0.20823 0.33168 0.46317 1.000 0.0277(6)
C5 C Uiso 0.34626 0.20930 0.46244 1.000 0.0277(6)
C6 C Uiso 0.30449 0.29098 0.42561 1.000 0.0277(6)
N1 N Uiso 0.02852 0.12641 0.39728 1.000 0.0277(6)
N2 N Uiso 0.15132 0.06388 0.24721 1.000 0.0277(6)
C7 C Uiso 0.09292 0.04795 0.41179 1.000 0.0277(6)
C8 C Uiso 0.19563 0.04262 0.33355 1.000 0.0277(6)
N3 N Uiso 0.11180 0.28967 0.22676 1.000 0.0277(6)
C9 C Uiso 0.04090 0.36267 0.20497 1.000 0.0277(6)
Cd2 Cd Uiso 0.00000 0.1631(3) 0.25000 0.188(6) 0.0277(6)
Mg2 Mg Uiso 0.00000 0.1631(3) 0.25000 0.812(6) 0.0277(6)
H1 H Uiso 0.22990 0.08740 -0.00654 1.000 0.0277(6)
H2 H Uiso 0.38065 0.31758 0.10650 1.000 0.0277(6)
H3 H Uiso 0.17852 0.38978 0.43697 1.000 0.0277(6)
H4 H Uiso 0.41473 0.18036 0.43572 1.000 0.0277(6)
H5 H Uiso 0.04771 -0.00937 0.40987 1.000 0.0277(6)
H6 H Uiso 0.12670 0.04432 0.47451 1.000 0.0277(6)
H7 H Uiso 0.25936 0.08295 0.35265 1.000 0.0277(6)
H8 H Uiso 0.23242 -0.01848 0.33629 1.000 0.0277(6)
H9 H Uiso -0.03260 0.12958 0.44384 1.000 0.0277(6)
H10 H Uiso 0.07412 0.18122 0.41379 1.000 0.0277(6)
H11 H Uiso 0.21245 0.06070 0.20065 1.000 0.0277(6)
H12 H Uiso 0.10079 0.01360 0.22612 1.000 0.0277(6)
H13 H Uiso -0.00752 0.35144 0.14990 1.000 0.0277(6)
H14 H Uiso 0.08237 0.41861 0.18587 1.000 0.0277(6)
H15 H Uiso 0.16048 0.27531 0.17316 1.000 0.0277(6)
H16 H Uiso 0.16940 0.30976 0.27270 1.000 0.0277(6)
